data_7200675
loop_
_publ_author_name
'Olejniczak, Anna'
'Katrusiak, Andrzej'
'Vij, Ashwani'

_publ_section_title
;
 Weak intermolecular interactions and molecular aggregation in
 isostructural dihaloperfluoroethanes,
;
_journal_issue 6
_journal_name_full CrystEngComm
_journal_page_first 1073
_journal_paper_doi 10.1039/b819942f
_journal_volume 11
_journal_year 2009
_chemical_formula_moiety 'C2 F4 Br I'
_chemical_formula_sum 'C2 Br F4 I'
_chemical_formula_weight 306.83
_chemical_name_common 1-bromo-2-iodo-1,1,2,2-tetrafluoroethane
_chemical_name_systematic
;
1-bromo-2-iodo-1,1,2,2-tetrafluoroethane
;
_space_group_IT_number 14
_symmetry_cell_setting monoclinic
_symmetry_space_group_name_Hall '-P 2yn'
_symmetry_space_group_name_H-M 'P 1 21/n 1'
_atom_sites_solution_primary direct
_atom_sites_solution_secondary difmap
_cell_angle_alpha 90.00
_cell_angle_beta 109.92(3)
_cell_angle_gamma 90.00
_cell_formula_units_Z 2
_cell_length_a 5.7683(12)
_cell_length_b 6.0823(12)
_cell_length_c 8.0112(16)
_cell_measurement_pressure 3.50E6(5)
_cell_measurement_reflns_used 330
_cell_measurement_temperature 296(2)
_cell_measurement_theta_max 29.66
_cell_measurement_theta_min 3.81
_cell_volume 264.25(11)
_computing_cell_refinement 'CrysAlis (Oxford Diffraction, 2002)'
_computing_data_collection 'CrysAlis (Oxford Diffraction, 2002)'
_computing_data_reduction 'CrysAlis (Oxford Diffraction, 2002)'
_computing_molecular_graphics
;X-Seed (Barbour, 2001)
and POV-Ray (Persistence of Vision, 2004)
;
_computing_publication_material 'SHELXL-97 (Sheldrick, 1997)'
_computing_structure_refinement 'SHELXL-97 (Sheldrick, 1997)'
_computing_structure_solution 'SHELXS-97 (Sheldrick, 1997)'
_diffrn_ambient_temperature 296(2)
_diffrn_detector_area_resol_mean 16.4
_diffrn_measured_fraction_theta_full 0.444
_diffrn_measured_fraction_theta_max 0.444
_diffrn_measurement_device_type 'Kuma KM4CCD \k geometry'
_diffrn_measurement_method
;HP omega scans - for more details see:
A. Budzianowski, A. Katrusiak in High-Pressure Crystallography
(Eds.: A. Katrusiak, P. F. McMillan),
Dordrecht: Kluwer Acad. Publ., 2004 pp.157-168
;
_diffrn_radiation_monochromator graphite
_diffrn_radiation_source 'fine-focus sealed tube'
_diffrn_radiation_type MoK\a
_diffrn_radiation_wavelength 0.71073
_diffrn_reflns_av_R_equivalents 0.0969
_diffrn_reflns_av_sigmaI/netI 0.0392
_diffrn_reflns_limit_h_max 6
_diffrn_reflns_limit_h_min -6
_diffrn_reflns_limit_k_max 7
_diffrn_reflns_limit_k_min -7
_diffrn_reflns_limit_l_max 10
_diffrn_reflns_limit_l_min -10
_diffrn_reflns_number 1960
_diffrn_reflns_theta_full 29.66
_diffrn_reflns_theta_max 29.66
_diffrn_reflns_theta_min 3.81
_exptl_absorpt_coefficient_mu 13.592
_exptl_absorpt_correction_T_max 0.23
_exptl_absorpt_correction_T_min 0.09
_exptl_absorpt_correction_type integration
_exptl_absorpt_process_details
;
Katrusiak, A. (2003). REDSHADE - Program for correcting
reflections intensities for DAC absorption, gasket shadowing
and sample crystal absorption. Adam Mickiewicz University, Pozna\'n.
Katrusiak, A. (2004). Z. Kristallogr. 219, 461-467
;
_exptl_crystal_colour colourless
_exptl_crystal_density_diffrn 3.856
_exptl_crystal_density_method 'not measured'
_exptl_crystal_description plate
_exptl_crystal_F_000 272
_exptl_crystal_size_max 0.36
_exptl_crystal_size_mid 0.36
_exptl_crystal_size_min 0.08
_refine_diff_density_max 1.438
_refine_diff_density_min -1.361
_refine_diff_density_rms 0.324
_refine_ls_extinction_coef 0.003(7)
_refine_ls_extinction_expression Fc^*^=kFc[1+0.001xFc^2^\l^3^/sin(2\q)]^-1/4^
_refine_ls_extinction_method SHELXL
_refine_ls_goodness_of_fit_ref 1.171
_refine_ls_matrix_type full
_refine_ls_number_parameters 38
_refine_ls_number_reflns 330
_refine_ls_number_restraints 0
_refine_ls_restrained_S_all 1.171
_refine_ls_R_factor_all 0.0692
_refine_ls_R_factor_gt 0.0596
_refine_ls_shift/su_max 0.000
_refine_ls_shift/su_mean 0.000
_refine_ls_structure_factor_coef Fsqd
_refine_ls_weighting_details 'calc w=1/[\s^2^(Fo^2^)+(0.1199P)^2^+2.3034P] where P=(Fo^2^+2Fc^2^)/3'
_refine_ls_weighting_scheme calc
_refine_ls_wR_factor_gt 0.1762
_refine_ls_wR_factor_ref 0.1991
_reflns_number_gt 272
_reflns_number_total 330
_reflns_threshold_expression >2sigma(I)
_cod_data_source_file b819942f.txt
_cod_data_source_block BrCF2CF2I_34GPa
_cod_depositor_comments
;
The following automatic conversions were performed:
'_symmetry_cell_setting' value 'Monoclinic' changed to 'monoclinic'
according to '/home/saulius/struct/CIF-dictionaries/cif_core.dic'
dictionary named 'cif_core.dic' version 2.4.1 from 2010-06-29.

Automatic conversion script
Id: cif_fix_enum 1527 2010-12-29 10:47:43Z saulius 
;
_cod_original_cell_volume 264.26(9)
_cod_original_sg_symbol_H-M 'P 2(1)/n'
_cod_database_code 7200675

loop_
_symmetry_equiv_pos_as_xyz
'x, y, z'
'-x+1/2, y+1/2, -z+1/2'
'-x, -y, -z'
'x-1/2, -y-1/2, z-1/2'

loop_
_atom_site_label
_atom_site_type_symbol
_atom_site_fract_x
_atom_site_fract_y
_atom_site_fract_z
_atom_site_U_iso_or_equiv
_atom_site_adp_type
_atom_site_occupancy
_atom_site_symmetry_multiplicity
_atom_site_calc_flag
_atom_site_refinement_flags
_atom_site_disorder_assembly
_atom_site_disorder_group
I1A I 0.7727(3) 0.74252(14) -0.08645(19) 0.0316(10) Uani 0.50 1 d P . .
Br1A Br 0.7727(3) 0.74252(14) -0.08645(19) 0.0316(10) Uani 0.50 1 d P . .
C1A C 0.562(4) 0.601(2) 0.043(2) 0.046(6) Uani 1 1 d . . .
F3A F 0.709(2) 0.5457(17) 0.2119(16) 0.051(4) Uani 1 1 d . . .
F2A F 0.413(4) 0.7494(11) 0.065(3) 0.054(6) Uani 1 1 d . . .

loop_
_atom_site_aniso_label
_atom_site_aniso_U_11
_atom_site_aniso_U_22
_atom_site_aniso_U_33
_atom_site_aniso_U_23
_atom_site_aniso_U_13
_atom_site_aniso_U_12
I1A 0.033(2) 0.0262(13) 0.0409(16) 0.0028(3) 0.0197(17) -0.0015(3)
Br1A 0.033(2) 0.0262(13) 0.0409(16) 0.0028(3) 0.0197(17) -0.0015(3)
C1A 0.08(2) 0.018(10) 0.052(12) -0.010(6) 0.040(15) 0.003(6)
F3A 0.028(14) 0.066(8) 0.042(9) 0.003(5) -0.008(10) -0.024(4)
F2A 0.062(18) 0.035(10) 0.089(15) -0.012(3) 0.056(15) 0.005(3)

loop_
_atom_type_symbol
_atom_type_description
_atom_type_scat_dispersion_real
_atom_type_scat_dispersion_imag
_atom_type_scat_source
C C 0.0033 0.0016 'International Tables Vol C Tables 4.2.6.8 and 6.1.1.4'
F F 0.0171 0.0103 'International Tables Vol C Tables 4.2.6.8 and 6.1.1.4'
Br Br -0.2901 2.4595 'International Tables Vol C Tables 4.2.6.8 and 6.1.1.4'
I I -0.4742 1.8119 'International Tables Vol C Tables 4.2.6.8 and 6.1.1.4'

loop_
_geom_angle_atom_site_label_1
_geom_angle_atom_site_label_2
_geom_angle_atom_site_label_3
_geom_angle
_geom_angle_site_symmetry_1
_geom_angle_site_symmetry_3
_geom_angle_publ_flag
F2A C1A F3A 105.1(13) . . ?
F2A C1A C1A 114(2) . 3_665 ?
F3A C1A C1A 107.2(15) . 3_665 ?
F2A C1A Br1A 108.2(9) . . ?
F3A C1A Br1A 109.1(12) . . ?
C1A C1A Br1A 112.8(11) 3_665 . ?
F2A C1A I1A 108.2(9) . . ?
F3A C1A I1A 109.1(12) . . ?
C1A C1A I1A 112.8(11) 3_665 . ?
Br1A C1A I1A 0.00(7) . . ?

loop_
_geom_bond_atom_site_label_1
_geom_bond_atom_site_label_2
_geom_bond_distance
_geom_bond_site_symmetry_2
_geom_bond_publ_flag
I1A C1A 2.041(14) . ?
Br1A C1A 2.041(14) . ?
C1A F2A 1.295(17) . ?
C1A F3A 1.37(2) . ?
C1A C1A 1.47(3) 3_665 ?
